data_4031663
loop_
_publ_author_name
'Pistorius, C.W.F.T.'
'Kruger, G.J.'

_publ_section_title
;
 Stability and structure of noncentrosymmetric hexagonal Ln In O3. (Ln =
 Eu, Gd, Tb, Dy, Ho, Y)
;
_journal_name_full 'Journal of Inorganic and Nuclear Chemistry'
_journal_page_first 1471
_journal_page_last 1475
_journal_volume 38
_journal_year 1976
_chemical_formula_sum 'In O3 Y'
_chemical_name_systematic 'Y In O3'
_space_group_IT_number 185
_symmetry_space_group_name_Hall 'P 6c -2'
_symmetry_space_group_name_H-M 'P 63 c m'
_cell_angle_alpha 90
_cell_angle_beta 90
_cell_angle_gamma 120
_cell_formula_units_Z 6
_cell_length_a 6.26
_cell_length_b 6.26
_cell_length_c 12.249
_cell_volume 415.700
_citation_journal_id_ASTM JINCAO
_cod_data_source_file Pistorius_JINCAO_1976_621.cif
_cod_data_source_block In1O3Y1
_cod_original_cell_volume 415.6999
_cod_original_formula_sum 'In1 O3 Y1'
_cod_database_code 4031663

loop_
_symmetry_equiv_pos_as_xyz
x,y,z
x-y,x,z+1/2
-y,x-y,z
-x,-y,z+1/2
-x+y,-x,z
y,-x+y,z+1/2
y,x,z
-x+y,y,z+1/2
-x,-x+y,z
-y,-x,z+1/2
x-y,-y,z
x,x-y,z+1/2

loop_
_atom_site_label
_atom_site_type_symbol
_atom_site_fract_x
_atom_site_fract_y
_atom_site_fract_z
_atom_site_occupancy
_atom_site_U_iso_or_equiv
Y1 Y+3 0 0 0.2664 1 0.0
In1 In+3 0.334 0 0 1 0.0
O3 O-2 0 0 0.4861 1 0.0
O1 O-2 0.309 0 0.1698 1 0.0
O2 O-2 0.6321 0 0.3303 1 0.0
Y2 Y+3 0.3333 0.6667 0.2352 1 0.0
O4 O-2 0.3333 0.6667 0.032 1 0.0
